data_7035586
loop_
_publ_author_name
'Bispinghoff, Mark'
'Tondreau, Aaron M.'
'Gr\"utzmacher, Hansj\"org'
'Faradji, Charly A.'
'Pringle, Paul G.'

_publ_section_title
;
 Carbene insertion into a P-H bond: parent phosphinidene-carbene adducts
 from PH3 and bis(phosphinidene)mercury complexes.
;
_journal_issue 14
_journal_name_full 'Dalton transactions (Cambridge, England : 2003)'
_journal_page_first 5999
_journal_page_last 6003
_journal_paper_doi 10.1039/c5dt01741f
_journal_volume 45
_journal_year 2016
_chemical_formula_moiety 'C27 H39 N2 P'
_chemical_formula_sum 'C27 H39 N2 P'
_chemical_formula_weight 422.57
_chemical_name_systematic 1,3-bis(2,6-diisopropylphenyl)-2-phosphanylideneimidazolidine
_chemical_properties_physical 'Air-sensitive, Moisture-sensitive, Oxygen-sensitive'
_space_group_crystal_system orthorhombic
_space_group_IT_number 62
_space_group_name_Hall '-P 2ac 2n'
_space_group_name_H-M_alt 'P n m a'
_symmetry_space_group_name_Hall '-P 2ac 2n'
_symmetry_space_group_name_H-M 'P n m a'
_atom_sites_solution_hydrogens mixed
_audit_creation_date 2015-03-24
_audit_creation_method
;
Olex2 1.2
(compiled 2015.01.26 svn.r3150 for OlexSys, GUI svn.r4998)
;
_audit_update_record
;
2015-03-25 deposited with the CCDC.
2015-06-30 downloaded from the CCDC.
;
_cell_angle_alpha 90
_cell_angle_beta 90
_cell_angle_gamma 90
_cell_formula_units_Z 4
_cell_length_a 11.8631(6)
_cell_length_b 20.2676(9)
_cell_length_c 10.9214(5)
_cell_measurement_reflns_used 9933
_cell_measurement_temperature 173(2)
_cell_measurement_theta_max 27.47
_cell_measurement_theta_min 2.54
_cell_volume 2625.9(2)
_computing_molecular_graphics 'Olex2 (Dolomanov et al., 2009)'
_computing_publication_material 'Olex2 (Dolomanov et al., 2009)'
_computing_structure_refinement 'ShelXL (Sheldrick, 2008)'
_diffrn_ambient_temperature 173.0
_diffrn_measured_fraction_theta_full 1.000
_diffrn_measured_fraction_theta_max 0.998
_diffrn_measurement_device_type 'Bruker APEX-II CCD'
_diffrn_measurement_method '\f and \w scans'
_diffrn_radiation_monochromator graphite
_diffrn_radiation_type MoK\a
_diffrn_radiation_wavelength 0.71073
_diffrn_reflns_av_R_equivalents 0.0358
_diffrn_reflns_av_unetI/netI 0.0174
_diffrn_reflns_Laue_measured_fraction_full 1.000
_diffrn_reflns_Laue_measured_fraction_max 0.998
_diffrn_reflns_limit_h_max 15
_diffrn_reflns_limit_h_min -15
_diffrn_reflns_limit_k_max 26
_diffrn_reflns_limit_k_min -26
_diffrn_reflns_limit_l_max 14
_diffrn_reflns_limit_l_min -14
_diffrn_reflns_number 42885
_diffrn_reflns_point_group_measured_fraction_full 1.000
_diffrn_reflns_point_group_measured_fraction_max 0.998
_diffrn_reflns_theta_full 25.242
_diffrn_reflns_theta_max 27.938
_diffrn_reflns_theta_min 2.010
_diffrn_standards_number 0
_exptl_absorpt_coefficient_mu 0.119
_exptl_absorpt_correction_T_max 0.9881
_exptl_absorpt_correction_T_min 0.9730
_exptl_absorpt_correction_type empirical
_exptl_absorpt_process_details 'SADABS-2008/1 - Bruker AXS area detector scaling and absorption correction''
_exptl_crystal_colour 'clear colourless'
_exptl_crystal_colour_lustre clear
_exptl_crystal_colour_primary colourless
_exptl_crystal_density_diffrn 1.069
_exptl_crystal_description block
_exptl_crystal_F_000 920
_exptl_crystal_recrystallization_method 'Re-crystallisation from solvent: n-hexane'
_exptl_crystal_size_max 0.23
_exptl_crystal_size_mid 0.15
_exptl_crystal_size_min 0.1
_refine_diff_density_max 0.406
_refine_diff_density_min -0.265
_refine_diff_density_rms 0.041
_refine_ls_extinction_method none
_refine_ls_goodness_of_fit_ref 1.021
_refine_ls_hydrogen_treatment mixed
_refine_ls_matrix_type full
_refine_ls_number_parameters 175
_refine_ls_number_reflns 3242
_refine_ls_number_restraints 0
_refine_ls_restrained_S_all 1.021
_refine_ls_R_factor_all 0.0645
_refine_ls_R_factor_gt 0.0476
_refine_ls_shift/su_max 0.000
_refine_ls_shift/su_mean 0.000
_refine_ls_structure_factor_coef Fsqd
_refine_ls_weighting_details 'w=1/[\s^2^(Fo^2^)+(0.0682P)^2^+1.0435P] where P=(Fo^2^+2Fc^2^)/3'
_refine_ls_weighting_scheme calc
_refine_ls_wR_factor_gt 0.1236
_refine_ls_wR_factor_ref 0.1364
_reflns_Friedel_coverage 0.000
_reflns_number_gt 2541
_reflns_number_total 3242
_reflns_threshold_expression 'I > 2\s(I)'
_cod_data_source_file c5dt01741f2.cif
_cod_data_source_block DippNHCstar=PH
_cod_depositor_comments 'Adding full bibliography for 7035586--7035589.cif.'
_cod_database_code 7035586
_shelx_space_group_comment
;
The symmetry employed for this shelxl refinement is uniquely defined
by the following loop, which should always be used as a source of
symmetry information in preference to the above space-group names.
They are only intended as comments.
;
_shelx_estimated_absorpt_t_max 0.988
_shelx_estimated_absorpt_t_min 0.973
_olex2_refinement_description
;
1. Fixed Uiso
 At 1.5 times of:
  All C(H,H,H) groups
2. Others
 Fixed Sof: H1(0.5)
3.a Idealised Me refined as rotating group:
 C10(H10A,H10B,H10C), C14(H14A,H14B,H14C), C11(H11A,H11B,H11C), C13(H13A,H13B,
 H13C)
;
_shelx_shelxl_version_number 2014/7
_olex2_submission_special_instructions 'No special instructions were received'

loop_
_space_group_symop_operation_xyz
'x, y, z'
'-x+1/2, -y, z+1/2'
'-x, y+1/2, -z'
'x+1/2, -y+1/2, -z+1/2'
'-x, -y, -z'
'x-1/2, y, -z-1/2'
'x, -y-1/2, z'
'-x-1/2, y-1/2, z-1/2'

loop_
_atom_site_label
_atom_site_type_symbol
_atom_site_fract_x
_atom_site_fract_y
_atom_site_fract_z
_atom_site_U_iso_or_equiv
_atom_site_adp_type
_atom_site_occupancy
_atom_site_site_symmetry_order
_atom_site_calc_flag
_atom_site_refinement_flags_posn
_atom_site_refinement_flags_adp
_atom_site_refinement_flags_occupancy
P1 P 0.74464(4) 0.2500 0.14191(6) 0.04110(19) Uani 1 2 d S T P
C1 C 0.88749(15) 0.2500 0.10472(16) 0.0244(4) Uani 1 2 d S T P
C2 C 1.06901(12) 0.28727(7) 0.05493(17) 0.0351(3) Uani 1 1 d . . .
C3 C 0.91400(11) 0.37089(6) 0.08231(13) 0.0292(3) Uani 1 1 d . . .
C4 C 0.86739(12) 0.39437(7) -0.02723(13) 0.0329(3) Uani 1 1 d . . .
C9 C 0.85172(14) 0.35023(8) -0.13787(14) 0.0400(4) Uani 1 1 d . . .
C5 C 0.83584(13) 0.46070(8) -0.03193(16) 0.0406(4) Uani 1 1 d . . .
C8 C 0.92722(12) 0.41091(7) 0.18511(14) 0.0338(3) Uani 1 1 d . . .
C6 C 0.84935(14) 0.50131(8) 0.06824(17) 0.0440(4) Uani 1 1 d . . .
C7 C 0.89341(14) 0.47681(8) 0.17565(16) 0.0415(4) Uani 1 1 d . . .
C12 C 0.97488(15) 0.38489(8) 0.30442(14) 0.0428(4) Uani 1 1 d . . .
C10 C 0.73105(19) 0.34824(12) -0.1804(2) 0.0740(7) Uani 1 1 d . . .
H10A H 0.6827 0.3333 -0.1132 0.111 Uiso 1 1 calc GR . .
H10B H 0.7242 0.3177 -0.2496 0.111 Uiso 1 1 calc GR . .
H10C H 0.7077 0.3925 -0.2063 0.111 Uiso 1 1 calc GR . .
C14 C 1.0742(2) 0.42486(12) 0.3488(2) 0.0803(8) Uani 1 1 d . . .
H14A H 1.0492 0.4696 0.3691 0.120 Uiso 1 1 calc GR . .
H14B H 1.1315 0.4269 0.2844 0.120 Uiso 1 1 calc GR . .
H14C H 1.1062 0.4040 0.4219 0.120 Uiso 1 1 calc GR . .
C11 C 0.9316(2) 0.36934(13) -0.2401(2) 0.0800(7) Uani 1 1 d . . .
H11A H 0.9303 0.3353 -0.3038 0.120 Uiso 1 1 calc GR . .
H11B H 1.0082 0.3735 -0.2074 0.120 Uiso 1 1 calc GR . .
H11C H 0.9079 0.4116 -0.2753 0.120 Uiso 1 1 calc GR . .
C13 C 0.8831(2) 0.38098(17) 0.4007(2) 0.0981(10) Uani 1 1 d . . .
H13A H 0.9135 0.3607 0.4752 0.147 Uiso 1 1 calc GR . .
H13B H 0.8205 0.3542 0.3698 0.147 Uiso 1 1 calc GR . .
H13C H 0.8559 0.4255 0.4195 0.147 Uiso 1 1 calc GR . .
N1 N 0.95327(9) 0.30394(5) 0.08720(11) 0.0298(3) Uani 1 1 d . . .
H5 H 0.8038(15) 0.4773(8) -0.1057(15) 0.040(4) Uiso 1 1 d . . .
H6 H 0.8251(16) 0.5472(10) 0.0623(17) 0.054(5) Uiso 1 1 d . . .
H7 H 0.9014(16) 0.5062(10) 0.2458(18) 0.055(5) Uiso 1 1 d . . .
H9 H 0.8719(15) 0.3061(9) -0.1152(15) 0.043(5) Uiso 1 1 d . . .
H12 H 1.0015(16) 0.3401(10) 0.2888(17) 0.056(5) Uiso 1 1 d . . .
H2A H 1.1201(18) 0.3048(9) 0.1133(17) 0.053(5) Uiso 1 1 d . . .
H2B H 1.0876(18) 0.3040(10) -0.026(2) 0.063(6) Uiso 1 1 d . . .
H1 H 0.721(3) 0.3076(18) 0.151(3) 0.045(9) Uiso 0.5 1 d . . .

loop_
_atom_site_aniso_label
_atom_site_aniso_U_11
_atom_site_aniso_U_22
_atom_site_aniso_U_33
_atom_site_aniso_U_23
_atom_site_aniso_U_13
_atom_site_aniso_U_12
P1 0.0245(3) 0.0502(4) 0.0486(4) 0.000 0.0111(2) 0.000
C1 0.0240(8) 0.0280(9) 0.0212(8) 0.000 -0.0007(7) 0.000
C2 0.0213(6) 0.0347(8) 0.0494(9) 0.0038(7) 0.0012(6) -0.0002(5)
C3 0.0228(6) 0.0265(6) 0.0384(7) 0.0000(5) 0.0017(5) -0.0016(5)
C4 0.0275(7) 0.0329(7) 0.0382(8) 0.0020(6) 0.0009(6) -0.0016(5)
C9 0.0457(9) 0.0382(8) 0.0360(8) 0.0021(7) -0.0058(7) 0.0016(7)
C5 0.0374(8) 0.0360(8) 0.0485(9) 0.0083(7) -0.0058(7) 0.0024(6)
C8 0.0299(7) 0.0313(7) 0.0401(8) -0.0016(6) -0.0003(6) -0.0010(6)
C6 0.0429(9) 0.0277(7) 0.0613(10) 0.0013(7) -0.0056(8) 0.0041(6)
C7 0.0425(9) 0.0311(7) 0.0508(9) -0.0083(7) -0.0028(7) 0.0012(6)
C12 0.0538(10) 0.0368(8) 0.0376(8) -0.0049(7) -0.0066(7) 0.0029(7)
C10 0.0619(13) 0.0766(15) 0.0835(15) -0.0232(13) -0.0295(12) 0.0005(11)
C14 0.0764(15) 0.0657(14) 0.0988(18) 0.0112(13) -0.0518(14) -0.0068(11)
C11 0.0931(17) 0.1011(18) 0.0460(11) -0.0147(12) 0.0162(11) -0.0237(15)
C13 0.0859(17) 0.169(3) 0.0396(11) 0.0180(15) 0.0033(11) -0.0021(19)
N1 0.0218(5) 0.0268(6) 0.0407(7) -0.0006(5) 0.0016(5) -0.0004(4)

loop_
_atom_type_symbol
_atom_type_description
_atom_type_scat_dispersion_real
_atom_type_scat_dispersion_imag
_atom_type_scat_source
C C 0.0033 0.0016 'International Tables Vol C Tables 4.2.6.8 and 6.1.1.4'
H H 0.0000 0.0000 'International Tables Vol C Tables 4.2.6.8 and 6.1.1.4'
N N 0.0061 0.0033 'International Tables Vol C Tables 4.2.6.8 and 6.1.1.4'
P P 0.1023 0.0942 'International Tables Vol C Tables 4.2.6.8 and 6.1.1.4'

loop_
_geom_angle_atom_site_label_1
_geom_angle_atom_site_label_2
_geom_angle_atom_site_label_3
_geom_angle
_geom_angle_site_symmetry_1
_geom_angle_site_symmetry_3
N1 C1 P1 126.31(8) 7_565 .
N1 C1 P1 126.31(8) . .
N1 C1 N1 107.38(15) 7_565 .
N1 C2 C2 103.40(7) . 7_565
C4 C3 N1 118.74(12) . .
C8 C3 C4 122.30(13) . .
C8 C3 N1 118.91(12) . .
C3 C4 C9 121.92(13) . .
C5 C4 C3 117.66(14) . .
C5 C4 C9 120.42(14) . .
C10 C9 C4 112.26(15) . .
C10 C9 C11 111.95(18) . .
C11 C9 C4 111.12(15) . .
C6 C5 C4 120.97(15) . .
C3 C8 C7 117.64(14) . .
C3 C8 C12 122.15(13) . .
C7 C8 C12 120.20(14) . .
C7 C6 C5 120.33(14) . .
C6 C7 C8 121.09(15) . .
C8 C12 C13 110.30(16) . .
C14 C12 C8 112.38(15) . .
C14 C12 C13 111.44(19) . .
C1 N1 C2 112.90(11) . .
C1 N1 C3 125.47(11) . .
C3 N1 C2 121.06(11) . .

loop_
_geom_bond_atom_site_label_1
_geom_bond_atom_site_label_2
_geom_bond_distance
_geom_bond_site_symmetry_2
P1 C1 1.7426(19) .
C1 N1 1.3567(15) 7_565
C1 N1 1.3568(15) .
C2 C2 1.511(3) 7_565
C2 N1 1.4572(18) .
C3 C4 1.401(2) .
C3 C8 1.394(2) .
C3 N1 1.4355(17) .
C4 C9 1.515(2) .
C4 C5 1.396(2) .
C9 C10 1.506(3) .
C9 C11 1.515(3) .
C5 C6 1.378(2) .
C8 C7 1.398(2) .
C8 C12 1.515(2) .
C6 C7 1.377(2) .
C12 C14 1.510(3) .
C12 C13 1.516(3) .
